data_9001921
loop_
_publ_author_name
'Evans, B. W.'
'Yang, H.'

_publ_section_title
;
 Fe-Mg order-disorder in tremolite-actinolite-ferro-actinolite at ambient
 and high temperature
 Sample: C78, NMNH 93728 from Greiner, Zillertal, Austria in act-talc rock
 after heating at 700 C
;
_journal_name_full 'American Mineralogist'
_journal_page_first 458
_journal_page_last 475
_journal_volume 83
_journal_year 1998
_chemical_formula_sum 'Al0.138 Ca1.774 Fe0.594 H1.976 K0.01 Mg4.43 Mn0.02 Na0.132 O24 Si7.952'
_chemical_name_mineral Actinolite
_space_group_IT_number 12
_symmetry_space_group_name_Hall '-C 2y'
_symmetry_space_group_name_H-M 'C 1 2/m 1'
_cell_angle_alpha 90
_cell_angle_beta 104.58
_cell_angle_gamma 90
_cell_formula_units_Z 2
_cell_length_a 9.833
_cell_length_b 18.078
_cell_length_c 5.282
_cell_volume 908.697
_database_code_amcsd 0001982
_exptl_crystal_density_diffrn 3.032
_exptl_crystal_thermal_history 'after heating at 700 C'
_cod_original_formula_sum 'Fe.594 Mn.02 Mg4.43 Al.138 Ca1.774 Na.132 Si7.952 K.01 H1.976 O24'
_cod_database_code 9001921

loop_
_space_group_symop_operation_xyz
x,y,z
1/2+x,1/2+y,z
x,-y,z
1/2+x,1/2-y,z
-x,y,-z
1/2-x,1/2+y,-z
-x,-y,-z
1/2-x,1/2-y,-z

loop_
_atom_site_aniso_label
_atom_site_aniso_U_11
_atom_site_aniso_U_22
_atom_site_aniso_U_33
_atom_site_aniso_U_12
_atom_site_aniso_U_13
_atom_site_aniso_U_23
Fe1 0.00734 0.00662 0.00543 0.00000 0.00173 0.00000
Mn1 0.00734 0.00662 0.00543 0.00000 0.00173 0.00000
Mg1 0.00734 0.00662 0.00543 0.00000 0.00173 0.00000
Fe2 0.00688 0.00662 0.00463 0.00000 0.00099 0.00000
Mn2 0.00688 0.00662 0.00463 0.00000 0.00099 0.00000
Mg2 0.00688 0.00662 0.00463 0.00000 0.00099 0.00000
Al2 0.00688 0.00662 0.00463 0.00000 0.00099 0.00000
Fe3 0.00596 0.00662 0.00582 0.00000 0.00099 0.00000
Mg3 0.00596 0.00662 0.00582 0.00000 0.00099 0.00000
Fe4 0.01101 0.01325 0.00993 0.00000 0.00591 0.00000
Mn4 0.01101 0.01325 0.00993 0.00000 0.00591 0.00000
Mg4 0.01101 0.01325 0.00993 0.00000 0.00591 0.00000
Ca4 0.01101 0.01325 0.00993 0.00000 0.00591 0.00000
Na4 0.01101 0.01325 0.00993 0.00000 0.00591 0.00000
Si1 0.00505 0.00497 0.00331 -0.00087 0.00025 -0.00047
Al1 0.00505 0.00497 0.00331 -0.00087 0.00025 -0.00047
Si2 0.00505 0.00662 0.00357 -0.00087 0.00000 0.00047
O1 0.00505 0.00828 0.00662 -0.00087 0.00074 -0.00047
O2 0.00459 0.01159 0.00688 0.00000 0.00099 -0.00047
O3 0.00551 0.00993 0.01059 0.00000 0.00148 0.00000
O4 0.00963 0.00828 0.00927 -0.00436 0.00148 -0.00047
O5 0.00642 0.01159 0.00662 0.00000 0.00049 0.00421
O6 0.00642 0.01159 0.00609 0.00000 0.00074 -0.00328
O7 0.00918 0.00497 0.01125 0.00000 -0.00025 0.00000

loop_
_atom_site_label
_atom_site_fract_x
_atom_site_fract_y
_atom_site_fract_z
_atom_site_occupancy
_atom_site_type_symbol
_atom_site_attached_hydrogens
Fe1 0.00000 0.08780 0.50000 0.10600 Fe 0
Mn1 0.00000 0.08780 0.50000 0.00200 Mn 0
Mg1 0.00000 0.08780 0.50000 0.89200 Mg 0
Fe2 0.00000 0.17710 0.00000 0.09400 Fe 0
Mn2 0.00000 0.17710 0.00000 0.00500 Mn 0
Mg2 0.00000 0.17710 0.00000 0.85600 Mg 0
Al2 0.00000 0.17710 0.00000 0.04500 Al 0
Fe3 0.00000 0.00000 0.00000 0.09200 Fe 0
Mg3 0.00000 0.00000 0.00000 0.90800 Mg 0
Fe4 0.00000 0.27680 0.50000 0.05100 Fe 0
Mn4 0.00000 0.27680 0.50000 0.00300 Mn 0
Mg4 0.00000 0.27680 0.50000 0.01300 Mg 0
Ca4 0.00000 0.27680 0.50000 0.88700 Ca 0
Na4 0.00000 0.27680 0.50000 0.04600 Na 0
Si1 0.28050 0.08410 0.29550 0.98800 Si 0
Al1 0.28050 0.08410 0.29550 0.01200 Al 0
Si2 0.28900 0.17090 0.80320 1.00000 Si 0
NaA(m) 0.02000 0.50000 0.02500 0.02000 Na 0
KA(m) 0.02000 0.50000 0.02500 0.00500 K 0
H 0.18600 0.00000 0.75800 0.98800 H 0
O1 0.11170 0.08630 0.21680 1.00000 O 0
O2 0.11930 0.17150 0.72440 1.00000 O 0
O3 0.11000 0.00000 0.71490 1.00000 O 0
O4 0.36620 0.24740 0.79120 1.00000 O 0
O5 0.34660 0.13380 0.09690 1.00000 O 0
O6 0.34380 0.11820 0.58720 1.00000 O 0
O7 0.33720 0.00000 0.28990 1.00000 O 0

loop_
_cod_changelog_entry_id
_cod_changelog_entry_author
_cod_changelog_entry_date
_cod_changelog_entry_text
1
;cod-tools version 3.8.0
Id: cif_guess_AMCSD_atom_types 9581 2023-05-17 12:35:41Z saulius
;
2023-05-23T09:16:37+03:00
;Derived atom types and hydrogen counts
from atom names that follow the AMCSD naming convention
(Wat == water, O-H == hydroxyl).
;

loop_
_cod_related_entry_id
_cod_related_entry_database
_cod_related_entry_code
1 AMCSD 0001982
